data_2015967
loop_
_publ_author_name
'Deng, Zhao-Peng'
'Gao, Shan'
'Huo, Li-Hua'
'Zhao, Hui'

_publ_section_title Poly[[diaqua(<i>N</i>,<i>N</i>-dimethylformamide-\k<i>O</i>)manganese(II)]-\m~3~-sulfato]
_journal_coeditor_code SQ3072
_journal_issue 5
_journal_name_full 'Acta Crystallographica Section C'
_journal_page_first m225
_journal_page_last m227
_journal_paper_doi 10.1107/S010827010701791X
_journal_volume 63
_journal_year 2007
_chemical_formula_iupac '[Mn (S O4) (C3 H7 N O) (H2 O)2]'
_chemical_formula_moiety 'C3 H11 Mn N O7 S'
_chemical_formula_sum 'C3 H11 Mn N O7 S'
_chemical_formula_weight 260.13
_chemical_name_systematic
;
Poly[[diaqua(N,N-dimethylformamide-\kO)manganese(II)]-\m~3~-sulfato]
;
_space_group_IT_number 14
_symmetry_cell_setting monoclinic
_symmetry_space_group_name_Hall '-P 2yn'
_symmetry_space_group_name_H-M 'P 1 21/n 1'
_atom_sites_solution_hydrogens geom
_atom_sites_solution_primary direct
_atom_sites_solution_secondary difmap
_cell_angle_alpha 90.00
_cell_angle_beta 111.87(3)
_cell_angle_gamma 90.00
_cell_formula_units_Z 4
_cell_length_a 10.890(2)
_cell_length_b 7.7642(16)
_cell_length_c 12.272(3)
_cell_measurement_reflns_used 8836
_cell_measurement_temperature 295(2)
_cell_measurement_theta_max 27.46
_cell_measurement_theta_min 3.16
_cell_volume 962.9(4)
_computing_cell_refinement RAPID-AUTO
_computing_data_collection 'RAPID-AUTO (Rigaku, 1998)'
_computing_data_reduction 'CrystalStructure (Rigaku/MSC, 2002)'
_computing_molecular_graphics 'ORTEPII (Johnson, 1976)'
_computing_publication_material SHELXL97
_computing_structure_refinement 'SHELXL97 (Sheldrick, 1997)'
_computing_structure_solution 'SHELXS97 (Sheldrick, 1997)'
_diffrn_ambient_temperature 295(2)
_diffrn_detector_area_resol_mean 10.000
_diffrn_measured_fraction_theta_full 0.998
_diffrn_measured_fraction_theta_max 0.998
_diffrn_measurement_device_type 'Rigaku R-AXIS RAPID'
_diffrn_measurement_method \w
_diffrn_radiation_monochromator graphite
_diffrn_radiation_source 'fine-focus sealed tube'
_diffrn_radiation_type MoK\a
_diffrn_radiation_wavelength 0.71073
_diffrn_reflns_av_R_equivalents 0.0192
_diffrn_reflns_av_sigmaI/netI 0.0157
_diffrn_reflns_limit_h_max 14
_diffrn_reflns_limit_h_min -14
_diffrn_reflns_limit_k_max 10
_diffrn_reflns_limit_k_min -10
_diffrn_reflns_limit_l_max 15
_diffrn_reflns_limit_l_min -15
_diffrn_reflns_number 9196
_diffrn_reflns_theta_full 27.46
_diffrn_reflns_theta_max 27.46
_diffrn_reflns_theta_min 3.15
_diffrn_standards_decay_% 0
_diffrn_standards_interval_count 0
_diffrn_standards_interval_time 0
_diffrn_standards_number 0
_exptl_absorpt_coefficient_mu 1.595
_exptl_absorpt_correction_T_max 0.731
_exptl_absorpt_correction_T_min 0.593
_exptl_absorpt_correction_type multi-scan
_exptl_absorpt_process_details '(ABSCOR; Higashi, 1995)'
_exptl_crystal_colour colourless
_exptl_crystal_density_diffrn 1.794
_exptl_crystal_density_method 'not measured'
_exptl_crystal_description prism
_exptl_crystal_F_000 532
_exptl_crystal_size_max 0.36
_exptl_crystal_size_mid 0.28
_exptl_crystal_size_min 0.19
_refine_diff_density_max 0.291
_refine_diff_density_min -0.406
_refine_ls_extinction_method none
_refine_ls_goodness_of_fit_ref 1.075
_refine_ls_hydrogen_treatment mixed
_refine_ls_matrix_type full
_refine_ls_number_parameters 132
_refine_ls_number_reflns 2201
_refine_ls_number_restraints 6
_refine_ls_restrained_S_all 1.075
_refine_ls_R_factor_all 0.0209
_refine_ls_R_factor_gt 0.0201
_refine_ls_shift/su_max 0.001
_refine_ls_shift/su_mean 0.000
_refine_ls_structure_factor_coef Fsqd
_refine_ls_weighting_details 'calc w = 1/[\s^2^(Fo^2^)+(0.0314P)^2^+0.3428P] where P=(Fo^2^+2Fc^2^)/3'
_refine_ls_weighting_scheme calc
_refine_ls_wR_factor_gt 0.0547
_refine_ls_wR_factor_ref 0.0552
_reflns_number_gt 2117
_reflns_number_total 2201
_reflns_threshold_expression I>2\s(I)
_cod_data_source_file sq3072.cif
_cod_data_source_block I
_cod_original_cell_volume 963.0(4)
_cod_original_sg_symbol_H-M 'P 21/n'
_cod_database_code 2015967
_cod_database_fobs_code 2015967

loop_
_symmetry_equiv_pos_as_xyz
'x, y, z'
'-x+1/2, y+1/2, -z+1/2'
'-x, -y, -z'
'x-1/2, -y-1/2, z-1/2'

loop_
_atom_site_type_symbol
_atom_site_label
_atom_site_fract_x
_atom_site_fract_y
_atom_site_fract_z
_atom_site_U_iso_or_equiv
_atom_site_adp_type
_atom_site_calc_flag
_atom_site_refinement_flags
_atom_site_occupancy
Mn Mn1 0.413302(17) 0.68135(2) 0.305694(15) 0.01787(7) Uani d . 1
S S1 0.11627(3) 0.77530(4) 0.08880(2) 0.01757(8) Uani d . 1
O O1W 0.43319(10) 0.93755(12) 0.23250(9) 0.0264(2) Uani d D 1
H H1W1 0.4643(15) 1.0187(19) 0.2815(13) 0.040 Uiso d D 1
H H1W2 0.3541(10) 0.962(2) 0.1896(13) 0.040 Uiso d D 1
O O2W 0.29697(10) 0.80786(12) 0.39954(9) 0.0253(2) Uani d D 1
H H2W1 0.3467(16) 0.797(2) 0.4715(9) 0.038 Uiso d D 1
H H2W2 0.2851(17) 0.9129(13) 0.3830(14) 0.038 Uiso d D 1
O O1 0.23191(9) 0.66033(11) 0.14478(8) 0.0236(2) Uani d . 1
O O2 0.08493(9) 0.77621(14) -0.03830(8) 0.0265(2) Uani d . 1
O O3 0.15469(10) 0.94977(12) 0.13683(9) 0.0290(2) Uani d . 1
O O4 0.00263(9) 0.71352(13) 0.11487(9) 0.0269(2) Uani d . 1
O O5 0.53170(11) 0.56400(15) 0.22225(10) 0.0353(2) Uani d . 1
N N1 0.60913(14) 0.36990(19) 0.12679(12) 0.0367(3) Uani d . 1
C C1 0.52497(15) 0.4227(2) 0.17348(13) 0.0320(3) Uani d . 1
H H1 0.4560 0.3493 0.1697 0.038 Uiso calc R 1
C C2 0.7187(2) 0.4779(3) 0.1300(2) 0.0701(7) Uani d . 1
H H2A 0.7016 0.5947 0.1458 0.105 Uiso calc R 1
H H2B 0.7288 0.4723 0.0557 0.105 Uiso calc R 1
H H2C 0.7984 0.4383 0.1908 0.105 Uiso calc R 1
C C3 0.5949(3) 0.2051(3) 0.0667(2) 0.0609(6) Uani d . 1
H H3A 0.5232 0.1419 0.0751 0.091 Uiso calc R 1
H H3B 0.6753 0.1404 0.1005 0.091 Uiso calc R 1
H H3C 0.5767 0.2245 -0.0151 0.091 Uiso calc R 1

loop_
_atom_site_aniso_label
_atom_site_aniso_U_11
_atom_site_aniso_U_22
_atom_site_aniso_U_33
_atom_site_aniso_U_12
_atom_site_aniso_U_13
_atom_site_aniso_U_23
Mn1 0.01755(11) 0.01788(11) 0.01642(11) -0.00011(6) 0.00428(8) -0.00094(6)
S1 0.01795(15) 0.01505(14) 0.01580(14) 0.00122(10) 0.00176(11) -0.00016(10)
O1W 0.0272(5) 0.0222(5) 0.0282(5) -0.0018(4) 0.0085(4) -0.0023(4)
O2W 0.0266(5) 0.0231(5) 0.0248(5) 0.0059(4) 0.0078(4) 0.0023(4)
O1 0.0231(5) 0.0163(4) 0.0227(4) 0.0035(3) -0.0015(4) -0.0006(3)
O2 0.0212(5) 0.0388(6) 0.0161(4) 0.0034(4) 0.0031(4) 0.0022(4)
O3 0.0271(5) 0.0168(5) 0.0371(5) 0.0012(4) 0.0050(4) -0.0061(4)
O4 0.0242(5) 0.0308(5) 0.0245(5) -0.0022(4) 0.0079(4) 0.0030(4)
O5 0.0363(6) 0.0379(6) 0.0382(6) 0.0051(5) 0.0214(5) -0.0052(5)
N1 0.0410(7) 0.0387(7) 0.0377(7) 0.0047(6) 0.0230(6) -0.0047(6)
C1 0.0329(7) 0.0369(8) 0.0301(7) 0.0015(6) 0.0162(6) 0.0014(6)
C2 0.0524(12) 0.0868(17) 0.0933(18) -0.0164(11) 0.0529(13) -0.0316(14)
C3 0.0936(17) 0.0425(11) 0.0615(13) 0.0047(11) 0.0463(13) -0.0116(9)

loop_
_atom_type_symbol
_atom_type_description
_atom_type_scat_dispersion_real
_atom_type_scat_dispersion_imag
_atom_type_scat_source
C C 0.0033 0.0016 'International Tables Vol C Tables 4.2.6.8 and 6.1.1.4'
H H 0.0000 0.0000 'International Tables Vol C Tables 4.2.6.8 and 6.1.1.4'
N N 0.0061 0.0033 'International Tables Vol C Tables 4.2.6.8 and 6.1.1.4'
O O 0.0106 0.0060 'International Tables Vol C Tables 4.2.6.8 and 6.1.1.4'
S S 0.1246 0.1234 'International Tables Vol C Tables 4.2.6.8 and 6.1.1.4'
Mn Mn 0.3368 0.7283 'International Tables Vol C Tables 4.2.6.8 and 6.1.1.4'

loop_
_geom_angle_atom_site_label_1
_geom_angle_atom_site_label_2
_geom_angle_atom_site_label_3
_geom_angle_site_symmetry_1
_geom_angle_site_symmetry_3
_geom_angle
_geom_angle_publ_flag
O5 Mn1 O2 . 4_676 90.72(4) no
O5 Mn1 O3 . 2_545 98.26(4) yes
O2 Mn1 O3 4_676 2_545 97.30(4) yes
O5 Mn1 O1 . . 92.20(4) no
O2 Mn1 O1 4_676 . 175.27(4) yes
O3 Mn1 O1 2_545 . 85.96(4) yes
O5 Mn1 O1W . . 91.20(4) no
O2 Mn1 O1W 4_676 . 92.26(4) no
O3 Mn1 O1W 2_545 . 166.43(4) yes
O1 Mn1 O1W . . 83.96(4) yes
O5 Mn1 O2W . . 177.55(4) yes
O2 Mn1 O2W 4_676 . 86.86(4) no
O3 Mn1 O2W 2_545 . 82.44(4) yes
O1 Mn1 O2W . . 90.19(4) no
O1W Mn1 O2W . . 88.52(4) no
O2 S1 O4 . . 110.60(6) no
O2 S1 O3 . . 109.85(6) no
O4 S1 O3 . . 110.45(6) no
O2 S1 O1 . . 108.41(6) no
O4 S1 O1 . . 109.91(6) no
O3 S1 O1 . . 107.55(6) no
Mn1 O1W H1W1 . . 116.8(13) no
Mn1 O1W H1W2 . . 103.0(13) no
H1W1 O1W H1W2 . . 108.4(13) no
Mn1 O2W H2W1 . . 103.1(13) no
Mn1 O2W H2W2 . . 111.6(13) no
H2W1 O2W H2W2 . . 109.3(13) no
S1 O1 Mn1 . . 133.41(6) no
S1 O2 Mn1 . 4_575 136.88(6) no
S1 O3 Mn1 . 2 144.53(6) no
C1 O5 Mn1 . . 132.42(10) no
C1 N1 C2 . . 120.62(15) no
C1 N1 C3 . . 122.31(16) no
C2 N1 C3 . . 117.04(16) no
O5 C1 N1 . . 124.15(15) no
O5 C1 H1 . . 117.9 no
N1 C1 H1 . . 117.9 no
N1 C2 H2A . . 109.5 no
N1 C2 H2B . . 109.5 no
H2A C2 H2B . . 109.5 no
N1 C2 H2C . . 109.5 no
H2A C2 H2C . . 109.5 no
H2B C2 H2C . . 109.5 no
N1 C3 H3A . . 109.5 no
N1 C3 H3B . . 109.5 no
H3A C3 H3B . . 109.5 no
N1 C3 H3C . . 109.5 no
H3A C3 H3C . . 109.5 no
H3B C3 H3C . . 109.5 no

loop_
_geom_bond_atom_site_label_1
_geom_bond_atom_site_label_2
_geom_bond_site_symmetry_2
_geom_bond_distance
_geom_bond_publ_flag
Mn1 O1W . 2.2261(11) yes
Mn1 O2W . 2.2322(11) yes
Mn1 O1 . 2.2185(13) yes
Mn1 O2 4_676 2.1450(13) yes
Mn1 O3 2_545 2.1605(10) yes
Mn1 O5 . 2.1271(11) yes
S1 O2 . 1.4671(10) no
S1 O4 . 1.4693(10) no
S1 O3 . 1.4744(10) no
S1 O1 . 1.4866(10) no
O1W H1W1 . 0.849(9) no
O1W H1W2 . 0.848(9) no
O2W H2W1 . 0.851(9) no
O2W H2W2 . 0.838(9) no
O2 Mn1 4_575 2.1450(13) no
O3 Mn1 2 2.1605(10) no
O5 C1 . 1.2389(19) no
N1 C1 . 1.3143(19) no
N1 C2 . 1.447(3) no
N1 C3 . 1.455(2) no
C1 H1 . 0.9300 no
C2 H2A . 0.9600 no
C2 H2B . 0.9600 no
C2 H2C . 0.9600 no
C3 H3A . 0.9600 no
C3 H3B . 0.9600 no
C3 H3C . 0.9600 no

loop_
_geom_hbond_atom_site_label_D
_geom_hbond_atom_site_label_H
_geom_hbond_atom_site_label_A
_geom_hbond_site_symmetry_A
_geom_hbond_distance_DH
_geom_hbond_distance_HA
_geom_hbond_distance_DA
_geom_hbond_angle_DHA
_geom_hbond_publ_flag
O1W H1W1 O4 2 0.849(9) 1.922(15) 2.7591(16) 168.3(16) yes
O1W H1W2 O3 . 0.848(9) 2.024(11) 2.8164(16) 155.3(18) yes
O2W H2W1 O4 4_676 0.851(9) 1.939(11) 2.7599(18) 161.7(19) yes
O2W H2W2 O1 2 0.838(9) 1.948(9) 2.7851(14) 175.8(17) yes

loop_
_geom_torsion_atom_site_label_1
_geom_torsion_atom_site_label_2
_geom_torsion_atom_site_label_3
_geom_torsion_atom_site_label_4
_geom_torsion_site_symmetry_1
_geom_torsion_site_symmetry_4
_geom_torsion
_geom_torsion_publ_flag
O2 S1 O1 Mn1 . . 137.27(8) no
O4 S1 O1 Mn1 . . -101.75(9) no
O3 S1 O1 Mn1 . . 18.54(10) no
O5 Mn1 O1 S1 . . -141.66(9) no
O3 Mn1 O1 S1 2_545 . 120.22(9) no
O1W Mn1 O1 S1 . . -50.68(8) no
O2W Mn1 O1 S1 . . 37.81(9) no
O4 S1 O2 Mn1 . 4_575 32.98(11) no
O3 S1 O2 Mn1 . 4_575 -89.20(10) no
O1 S1 O2 Mn1 . 4_575 153.54(9) no
O2 S1 O3 Mn1 . 2 99.93(12) no
O4 S1 O3 Mn1 . 2 -22.33(13) no
O1 S1 O3 Mn1 . 2 -142.27(11) no
O2 Mn1 O5 C1 4_676 . 125.98(14) no
O3 Mn1 O5 C1 2_545 . 28.50(14) no
O1 Mn1 O5 C1 . . -57.74(14) no
O1W Mn1 O5 C1 . . -141.74(14) no
Mn1 O5 C1 N1 . . -179.29(11) no
C2 N1 C1 O5 . . 0.1(3) no
C3 N1 C1 O5 . . -177.83(17) no
